data_4312014
loop_
_publ_author_name
' Neil Burford '
' C. Adam Dyker '
' Andrew D. Phillips '
' Heather A. Spinney '
' Andreas Decken '
' Robert McDonald '
' Paul J. Ragogna '
' Arnold L. Rheingold '

_publ_contact_author_address
;
Department of Chemistry
Dalhousie University
Halifax, Nova Scotia
B3H 4J3
;
_publ_contact_author_email ' Neil.Burford@dal.ca '
_publ_contact_author_fax ' 902-494-1310 '
_publ_contact_author_name 'Neil Burford'
_publ_contact_author_phone ' 902-494-3190 '
_publ_section_title
;
 Ylidene\\rightarrowIminophosphine Coordination Complexes and Reversible
 Dissociation of Dichlorophosphetidines
;
_journal_name_full 'Inorganic Chemistry'
_journal_page_first 7502
_journal_page_last 7507
_journal_paper_doi 10.1021/ic049333d
_journal_volume 43
_journal_year 2004
_chemical_formula_sum 'C29 H49 Br N3 P'
_chemical_formula_weight 550.59
_chemical_name_systematic
; 
 ? 
;
_space_group_IT_number 2
_symmetry_cell_setting triclinic
_symmetry_space_group_name_Hall '-P 1'
_symmetry_space_group_name_H-M 'P -1'
_atom_sites_solution_hydrogens geom
_atom_sites_solution_primary direct
_atom_sites_solution_secondary difmap
_audit_creation_method SHELXL-97
_cell_angle_alpha 77.668(11)
_cell_angle_beta 79.791(10)
_cell_angle_gamma 64.430(10)
_cell_formula_units_Z 2
_cell_length_a 8.531(5)
_cell_length_b 9.659(5)
_cell_length_c 21.359(11)
_cell_measurement_temperature 293(2)
_cell_measurement_theta_max 23.30
_cell_measurement_theta_min 2.37
_cell_volume 1543.8(15)
_computing_cell_refinement 'Bruker SMART'
_computing_data_collection 'Bruker SMART'
_computing_data_reduction 'Bruker SHELXTL'
_computing_molecular_graphics 'Bruker SHELXTL'
_computing_publication_material 'Bruker SHELXTL'
_computing_structure_refinement 'Bruker SHELXTL'
_computing_structure_solution 'Bruker SHELXTL'
_diffrn_ambient_temperature 293(2)
_diffrn_detector_area_resol_mean 8.192
_diffrn_measured_fraction_theta_full 0.989
_diffrn_measured_fraction_theta_max 0.989
_diffrn_measurement_device_type 'CCD area detector'
_diffrn_measurement_method 'phi and omega scans'
_diffrn_radiation_monochromator graphite
_diffrn_radiation_source 'sealed tube'
_diffrn_radiation_type MoK\a
_diffrn_radiation_wavelength 0.71073
_diffrn_reflns_av_R_equivalents 0.0000
_diffrn_reflns_av_sigmaI/netI 0.0847
_diffrn_reflns_limit_h_max 9
_diffrn_reflns_limit_h_min -9
_diffrn_reflns_limit_k_max 10
_diffrn_reflns_limit_k_min -10
_diffrn_reflns_limit_l_max 23
_diffrn_reflns_limit_l_min 0
_diffrn_reflns_number 4419
_diffrn_reflns_theta_full 23.30
_diffrn_reflns_theta_max 23.30
_diffrn_reflns_theta_min 2.37
_diffrn_standards_decay_% 0
_diffrn_standards_interval_time 0
_diffrn_standards_number 0
_exptl_absorpt_coefficient_mu 1.403
_exptl_absorpt_correction_type none
_exptl_crystal_colour orange
_exptl_crystal_density_diffrn 1.184
_exptl_crystal_density_method 'not measured'
_exptl_crystal_description plate
_exptl_crystal_F_000 588
_refine_diff_density_max 0.499
_refine_diff_density_min -0.360
_refine_diff_density_rms 0.065
_refine_ls_extinction_method none
_refine_ls_goodness_of_fit_ref 0.953
_refine_ls_hydrogen_treatment mixed
_refine_ls_matrix_type full
_refine_ls_number_parameters 309
_refine_ls_number_reflns 4419
_refine_ls_number_restraints 0
_refine_ls_restrained_S_all 0.953
_refine_ls_R_factor_all 0.1208
_refine_ls_R_factor_gt 0.0624
_refine_ls_shift/su_max 0.002
_refine_ls_shift/su_mean 0.000
_refine_ls_structure_factor_coef Fsqd
_refine_ls_weighting_details 'calc w=1/[\s^2^(Fo^2^)+(0.0851P)^2^+0.0000P] where P=(Fo^2^+2Fc^2^)/3'
_refine_ls_weighting_scheme calc
_refine_ls_wR_factor_gt 0.1312
_refine_ls_wR_factor_ref 0.1517
_reflns_number_gt 2555
_reflns_number_total 4419
_reflns_threshold_expression >2sigma(I)
_cod_data_source_file ic049333dsi20040523_084845_3.cif
_cod_data_source_block Mes*NP(Im)Br
_cod_depositor_comments
;
The following automatic conversions were performed:
'_symmetry_cell_setting' value 'Triclinic' changed to 'triclinic'
according to '/home/saulius/struct/CIF-dictionaries/cif_core.dic'
dictionary named 'cif_core.dic' version 2.4.1 from 2010-06-29.

Automatic conversion script
Id: cif_fix_enum 1527 2010-12-29 10:47:43Z saulius 
;
_cod_original_cell_volume 1543.7(14)
_cod_database_code 4312014

loop_
_symmetry_equiv_pos_as_xyz
'x, y, z'
'-x, -y, -z'

loop_
_atom_site_label
_atom_site_type_symbol
_atom_site_fract_x
_atom_site_fract_y
_atom_site_fract_z
_atom_site_U_iso_or_equiv
_atom_site_adp_type
_atom_site_occupancy
_atom_site_symmetry_multiplicity
_atom_site_calc_flag
_atom_site_refinement_flags
_atom_site_disorder_assembly
_atom_site_disorder_group
Br Br -0.12856(10) -0.23874(8) -0.40992(3) 0.0813(3) Uani 1 1 d . . .
P P -0.24524(18) -0.09369(15) -0.30672(6) 0.0402(4) Uani 1 1 d . . .
N2 N -0.6035(5) -0.0143(4) -0.33935(18) 0.0368(10) Uani 1 1 d . . .
N1 N -0.4831(6) 0.1421(4) -0.38909(18) 0.0396(11) Uani 1 1 d . . .
N3 N -0.3005(5) -0.1824(4) -0.24174(18) 0.0376(10) Uani 1 1 d . . .
C1 C -0.4565(7) 0.0100(5) -0.3451(2) 0.0363(13) Uani 1 1 d . . .
C3 C -0.7217(7) 0.1024(6) -0.3796(2) 0.0412(13) Uani 1 1 d . . .
C2 C -0.6464(7) 0.2001(6) -0.4102(2) 0.0395(13) Uani 1 1 d . . .
C9 C -0.6274(7) -0.1499(6) -0.2967(2) 0.0457(14) Uani 1 1 d . . .
H4 H -0.5276 -0.2036 -0.2709 0.055 Uiso 1 1 calc R . .
C10 C -0.7929(8) -0.0975(7) -0.2496(3) 0.0677(18) Uani 1 1 d . . .
H5 H -0.7881 -0.0277 -0.2247 0.101 Uiso 1 1 calc R . .
H5B H -0.8004 -0.1865 -0.2212 0.101 Uiso 1 1 calc R . .
H5C H -0.8937 -0.0454 -0.2733 0.101 Uiso 1 1 calc R . .
C11 C -0.6221(9) -0.2650(7) -0.3375(3) 0.075(2) Uani 1 1 d . . .
H6 H -0.5153 -0.2952 -0.3653 0.113 Uiso 1 1 calc R . .
H6B H -0.7195 -0.2165 -0.3629 0.113 Uiso 1 1 calc R . .
H6C H -0.6282 -0.3552 -0.3097 0.113 Uiso 1 1 calc R . .
C8 C -0.8981(8) 0.1151(7) -0.3868(3) 0.0653(17) Uani 1 1 d . . .
H7 H -0.9358 0.1777 -0.4272 0.098 Uiso 1 1 calc R . .
H7B H -0.9792 0.1625 -0.3522 0.098 Uiso 1 1 calc R . .
H7C H -0.8932 0.0134 -0.3855 0.098 Uiso 1 1 calc R . .
C7 C -0.7298(8) 0.3499(6) -0.4545(3) 0.0598(16) Uani 1 1 d . . .
H8 H -0.8477 0.3678 -0.4584 0.090 Uiso 1 1 calc R . .
H8B H -0.6649 0.3435 -0.4962 0.090 Uiso 1 1 calc R . .
H8C H -0.7300 0.4340 -0.4373 0.090 Uiso 1 1 calc R . .
C4 C -0.3455(7) 0.2038(6) -0.4121(3) 0.0506(15) Uani 1 1 d . . .
H9 H -0.2409 0.1294 -0.3913 0.061 Uiso 1 1 calc R . .
C5 C -0.2955(9) 0.2061(8) -0.4847(3) 0.080(2) Uani 1 1 d . . .
H10 H -0.2604 0.1040 -0.4948 0.119 Uiso 1 1 calc R . .
H10B H -0.2007 0.2377 -0.4974 0.119 Uiso 1 1 calc R . .
H10C H -0.3942 0.2779 -0.5074 0.119 Uiso 1 1 calc R . .
C6 C -0.3970(9) 0.3577(7) -0.3885(3) 0.077(2) Uani 1 1 d . . .
H11 H -0.4210 0.3443 -0.3425 0.115 Uiso 1 1 calc R . .
H11B H -0.4994 0.4350 -0.4077 0.115 Uiso 1 1 calc R . .
H11C H -0.3030 0.3906 -0.4005 0.115 Uiso 1 1 calc R . .
C12 C -0.1793(6) -0.2447(5) -0.1936(2) 0.0325(11) Uani 1 1 d . . .
C13 C -0.0491(6) -0.4001(5) -0.1877(2) 0.0359(12) Uani 1 1 d . . .
C14 C 0.0793(6) -0.4402(5) -0.1470(2) 0.0361(12) Uani 1 1 d . . .
H14 H 0.1695 -0.5389 -0.1460 0.043 Uiso 1 1 calc R . .
C15 C 0.0834(7) -0.3446(6) -0.1079(2) 0.0387(12) Uani 1 1 d . . .
C16 C -0.0597(6) -0.2013(5) -0.1087(2) 0.0369(12) Uani 1 1 d . . .
H16 H -0.0665 -0.1363 -0.0809 0.044 Uiso 1 1 calc R . .
C17 C -0.1918(6) -0.1497(5) -0.1482(2) 0.0341(12) Uani 1 1 d . . .
C18 C -0.0388(7) -0.5319(5) -0.2220(2) 0.0433(14) Uani 1 1 d . . .
C19 C 0.1198(8) -0.5697(7) -0.2725(3) 0.0708(19) Uani 1 1 d . . .
H19 H 0.1265 -0.6499 -0.2941 0.106 Uiso 1 1 calc R . .
H19B H 0.2242 -0.6047 -0.2517 0.106 Uiso 1 1 calc R . .
H19C H 0.1079 -0.4782 -0.3033 0.106 Uiso 1 1 calc R . .
C20 C -0.2006(8) -0.4989(6) -0.2542(3) 0.0567(16) Uani 1 1 d . . .
H20 H -0.1808 -0.5865 -0.2738 0.085 Uiso 1 1 calc R . .
H20B H -0.2229 -0.4086 -0.2866 0.085 Uiso 1 1 calc R . .
H20C H -0.2994 -0.4809 -0.2225 0.085 Uiso 1 1 calc R . .
C21 C -0.0180(9) -0.6757(6) -0.1698(3) 0.075(2) Uani 1 1 d . . .
H21 H -0.0124 -0.7587 -0.1893 0.113 Uiso 1 1 calc R . .
H21B H -0.1162 -0.6493 -0.1378 0.113 Uiso 1 1 calc R . .
H21C H 0.0874 -0.7082 -0.1499 0.113 Uiso 1 1 calc R . .
C22 C 0.2341(7) -0.3962(6) -0.0669(2) 0.0446(13) Uani 1 1 d . . .
C23 C 0.4075(7) -0.4336(7) -0.1101(3) 0.0589(16) Uani 1 1 d . . .
H23 H 0.4026 -0.3424 -0.1399 0.088 Uiso 1 1 calc R . .
H23B H 0.4264 -0.5150 -0.1335 0.088 Uiso 1 1 calc R . .
H23C H 0.5016 -0.4668 -0.0839 0.088 Uiso 1 1 calc R . .
C24 C 0.2124(8) -0.2712(7) -0.0281(3) 0.0732(19) Uani 1 1 d . . .
H24 H 0.1051 -0.2463 -0.0005 0.110 Uiso 1 1 calc R . .
H24B H 0.2100 -0.1796 -0.0571 0.110 Uiso 1 1 calc R . .
H24C H 0.3085 -0.3095 -0.0024 0.110 Uiso 1 1 calc R . .
C25 C 0.2455(8) -0.5445(7) -0.0195(3) 0.0684(18) Uani 1 1 d . . .
H25 H 0.1382 -0.5231 0.0078 0.103 Uiso 1 1 calc R . .
H25B H 0.3404 -0.5772 0.0063 0.103 Uiso 1 1 calc R . .
H25C H 0.2651 -0.6253 -0.0433 0.103 Uiso 1 1 calc R . .
C26 C -0.3538(7) 0.0054(6) -0.1391(2) 0.0437(13) Uani 1 1 d . . .
C27 C -0.3471(9) 0.0670(7) -0.0789(3) 0.078(2) Uani 1 1 d . . .
H27 H -0.3401 -0.0106 -0.0416 0.116 Uiso 1 1 calc R . .
H27B H -0.4506 0.1595 -0.0731 0.116 Uiso 1 1 calc R . .
H27C H -0.2463 0.0902 -0.0845 0.116 Uiso 1 1 calc R . .
C28 C -0.5210(8) -0.0223(7) -0.1291(3) 0.081(2) Uani 1 1 d . . .
H28 H -0.5134 -0.1039 -0.0935 0.121 Uiso 1 1 calc R . .
H28B H -0.5347 -0.0516 -0.1673 0.121 Uiso 1 1 calc R . .
H28C H -0.6197 0.0713 -0.1202 0.121 Uiso 1 1 calc R . .
C29 C -0.3653(10) 0.1383(6) -0.1957(3) 0.084(2) Uani 1 1 d . . .
H29 H -0.4671 0.2303 -0.1874 0.127 Uiso 1 1 calc R . .
H29B H -0.3732 0.1085 -0.2348 0.127 Uiso 1 1 calc R . .
H29C H -0.2629 0.1587 -0.2002 0.127 Uiso 1 1 calc R . .

loop_
_atom_site_aniso_label
_atom_site_aniso_U_11
_atom_site_aniso_U_22
_atom_site_aniso_U_33
_atom_site_aniso_U_23
_atom_site_aniso_U_13
_atom_site_aniso_U_12
Br 0.0860(6) 0.0761(5) 0.0508(4) -0.0169(4) 0.0124(3) -0.0084(4)
P 0.0358(9) 0.0449(8) 0.0402(9) -0.0020(7) -0.0069(6) -0.0178(7)
N2 0.030(3) 0.043(2) 0.039(3) -0.007(2) -0.0037(18) -0.017(2)
N1 0.046(3) 0.041(2) 0.030(2) -0.001(2) 0.000(2) -0.020(2)
N3 0.037(3) 0.040(2) 0.038(3) -0.011(2) -0.0048(19) -0.016(2)
C1 0.040(4) 0.037(3) 0.030(3) -0.005(2) -0.001(2) -0.015(2)
C3 0.028(3) 0.051(3) 0.041(3) -0.009(3) -0.009(2) -0.009(3)
C2 0.033(3) 0.045(3) 0.032(3) 0.005(3) -0.011(2) -0.010(3)
C9 0.046(4) 0.050(3) 0.045(3) 0.002(3) -0.008(2) -0.026(3)
C10 0.051(4) 0.085(4) 0.065(4) 0.006(4) 0.005(3) -0.038(4)
C11 0.084(5) 0.061(4) 0.095(5) -0.018(4) -0.010(4) -0.039(4)
C8 0.052(4) 0.081(4) 0.064(4) 0.002(3) -0.016(3) -0.031(4)
C7 0.059(4) 0.062(4) 0.055(4) 0.008(3) -0.018(3) -0.026(3)
C4 0.048(4) 0.047(3) 0.053(4) 0.009(3) -0.007(3) -0.023(3)
C5 0.075(5) 0.096(5) 0.059(4) 0.000(4) 0.012(3) -0.040(4)
C6 0.089(6) 0.064(4) 0.092(5) -0.002(4) -0.018(4) -0.046(4)
C12 0.029(3) 0.035(3) 0.037(3) -0.006(2) -0.002(2) -0.016(2)
C13 0.030(3) 0.040(3) 0.038(3) -0.007(2) 0.001(2) -0.015(2)
C14 0.030(3) 0.033(3) 0.036(3) 0.000(2) -0.005(2) -0.006(2)
C15 0.041(3) 0.045(3) 0.032(3) -0.006(3) -0.004(2) -0.020(3)
C16 0.042(4) 0.041(3) 0.031(3) -0.008(2) -0.002(2) -0.019(3)
C17 0.032(3) 0.032(3) 0.034(3) -0.004(2) -0.002(2) -0.011(2)
C18 0.044(4) 0.036(3) 0.046(3) -0.013(3) -0.006(2) -0.010(3)
C19 0.055(4) 0.088(4) 0.077(5) -0.053(4) 0.012(3) -0.025(4)
C20 0.058(4) 0.048(3) 0.075(4) -0.023(3) -0.007(3) -0.026(3)
C21 0.098(6) 0.046(3) 0.083(5) -0.005(3) -0.030(4) -0.026(4)
C22 0.040(4) 0.050(3) 0.039(3) -0.006(3) -0.006(2) -0.014(3)
C23 0.041(4) 0.075(4) 0.063(4) -0.009(3) -0.012(3) -0.023(3)
C24 0.059(5) 0.092(5) 0.074(5) -0.030(4) -0.024(3) -0.022(4)
C25 0.052(4) 0.080(4) 0.064(4) 0.013(4) -0.028(3) -0.021(4)
C26 0.042(4) 0.037(3) 0.046(3) -0.011(3) -0.009(2) -0.007(3)
C27 0.072(5) 0.066(4) 0.079(5) -0.043(4) -0.011(3) 0.002(3)
C28 0.042(4) 0.081(5) 0.116(6) -0.050(4) 0.006(4) -0.012(4)
C29 0.110(6) 0.038(3) 0.085(5) -0.012(4) -0.014(4) -0.009(4)

loop_
_atom_type_symbol
_atom_type_description
_atom_type_scat_dispersion_real
_atom_type_scat_dispersion_imag
_atom_type_scat_source
C C 0.0033 0.0016 'International Tables Vol C Tables 4.2.6.8 and 6.1.1.4'
H H 0.0000 0.0000 'International Tables Vol C Tables 4.2.6.8 and 6.1.1.4'
N N 0.0061 0.0033 'International Tables Vol C Tables 4.2.6.8 and 6.1.1.4'
P P 0.1023 0.0942 'International Tables Vol C Tables 4.2.6.8 and 6.1.1.4'
Br Br -0.2901 2.4595 'International Tables Vol C Tables 4.2.6.8 and 6.1.1.4'

loop_
_geom_angle_atom_site_label_1
_geom_angle_atom_site_label_2
_geom_angle_atom_site_label_3
_geom_angle
_geom_angle_site_symmetry_1
_geom_angle_site_symmetry_3
_geom_angle_publ_flag
N3 P C1 101.9(2) . . ?
N3 P Br 118.19(15) . . ?
C1 P Br 84.70(14) . . ?
C1 N2 C3 109.4(4) . . ?
C1 N2 C9 123.5(4) . . ?
C3 N2 C9 127.1(4) . . ?
C1 N1 C2 110.1(4) . . ?
C1 N1 C4 122.9(4) . . ?
C2 N1 C4 127.0(4) . . ?
C12 N3 P 116.1(3) . . ?
N2 C1 N1 106.1(4) . . ?
N2 C1 P 134.2(4) . . ?
N1 C1 P 119.7(4) . . ?
C2 C3 N2 107.5(5) . . ?
C2 C3 C8 127.2(5) . . ?
N2 C3 C8 125.3(5) . . ?
C3 C2 N1 106.9(4) . . ?
C3 C2 C7 126.7(5) . . ?
N1 C2 C7 126.2(5) . . ?
N2 C9 C11 110.1(4) . . ?
N2 C9 C10 111.6(4) . . ?
C11 C9 C10 113.1(5) . . ?
N1 C4 C6 110.8(4) . . ?
N1 C4 C5 111.4(5) . . ?
C6 C4 C5 115.2(5) . . ?
C13 C12 C17 118.1(4) . . ?
C13 C12 N3 122.6(4) . . ?
C17 C12 N3 119.3(4) . . ?
C14 C13 C12 117.6(4) . . ?
C14 C13 C18 116.5(4) . . ?
C12 C13 C18 125.9(4) . . ?
C15 C14 C13 125.1(4) . . ?
C14 C15 C16 115.0(5) . . ?
C14 C15 C22 121.4(4) . . ?
C16 C15 C22 123.6(4) . . ?
C17 C16 C15 124.2(4) . . ?
C16 C17 C12 118.7(4) . . ?
C16 C17 C26 118.7(4) . . ?
C12 C17 C26 122.5(4) . . ?
C20 C18 C19 108.8(4) . . ?
C20 C18 C21 105.1(4) . . ?
C19 C18 C21 110.4(5) . . ?
C20 C18 C13 116.1(4) . . ?
C19 C18 C13 108.8(4) . . ?
C21 C18 C13 107.5(4) . . ?
C15 C22 C24 112.4(4) . . ?
C15 C22 C23 110.1(4) . . ?
C24 C22 C23 108.0(5) . . ?
C15 C22 C25 109.3(4) . . ?
C24 C22 C25 108.6(4) . . ?
C23 C22 C25 108.4(5) . . ?
C28 C26 C29 110.0(5) . . ?
C28 C26 C27 107.4(5) . . ?
C29 C26 C27 105.2(4) . . ?
C28 C26 C17 109.7(4) . . ?
C29 C26 C17 113.3(4) . . ?
C27 C26 C17 111.0(4) . . ?

loop_
_geom_bond_atom_site_label_1
_geom_bond_atom_site_label_2
_geom_bond_distance
_geom_bond_site_symmetry_2
_geom_bond_publ_flag
Br P 2.6739(18) . ?
P N3 1.578(4) . ?
P C1 1.881(5) . ?
N2 C1 1.353(6) . ?
N2 C3 1.393(6) . ?
N2 C9 1.497(6) . ?
N1 C1 1.369(6) . ?
N1 C2 1.378(6) . ?
N1 C4 1.500(6) . ?
N3 C12 1.437(6) . ?
C3 C2 1.357(7) . ?
C3 C8 1.489(7) . ?
C2 C7 1.503(7) . ?
C9 C11 1.534(7) . ?
C9 C10 1.536(7) . ?
C4 C6 1.528(8) . ?
C4 C5 1.531(7) . ?
C12 C13 1.426(6) . ?
C12 C17 1.432(6) . ?
C13 C14 1.389(7) . ?
C13 C18 1.563(6) . ?
C14 C15 1.386(6) . ?
C15 C16 1.395(7) . ?
C15 C22 1.525(7) . ?
C16 C17 1.378(7) . ?
C17 C26 1.560(6) . ?
C18 C20 1.531(7) . ?
C18 C19 1.534(7) . ?
C18 C21 1.549(7) . ?
C22 C24 1.537(7) . ?
C22 C23 1.539(7) . ?
C22 C25 1.542(7) . ?
C26 C28 1.533(8) . ?
C26 C29 1.546(8) . ?
C26 C27 1.547(7) . ?

loop_
_geom_torsion_atom_site_label_1
_geom_torsion_atom_site_label_2
_geom_torsion_atom_site_label_3
_geom_torsion_atom_site_label_4
_geom_torsion
_geom_torsion_site_symmetry_1
_geom_torsion_site_symmetry_2
_geom_torsion_site_symmetry_3
_geom_torsion_site_symmetry_4
_geom_torsion_publ_flag
C1 P N3 C12 -165.8(3) . . . . ?
Br P N3 C12 103.8(3) . . . . ?
C3 N2 C1 N1 0.0(5) . . . . ?
C9 N2 C1 N1 178.7(4) . . . . ?
C3 N2 C1 P 179.3(4) . . . . ?
C9 N2 C1 P -2.1(7) . . . . ?
C2 N1 C1 N2 0.4(5) . . . . ?
C4 N1 C1 N2 -176.2(4) . . . . ?
C2 N1 C1 P -179.0(3) . . . . ?
C4 N1 C1 P 4.4(6) . . . . ?
N3 P C1 N2 -23.7(5) . . . . ?
Br P C1 N2 94.0(5) . . . . ?
N3 P C1 N1 155.5(3) . . . . ?
Br P C1 N1 -86.8(3) . . . . ?
C1 N2 C3 C2 -0.4(5) . . . . ?
C9 N2 C3 C2 -179.0(4) . . . . ?
C1 N2 C3 C8 179.8(5) . . . . ?
C9 N2 C3 C8 1.2(7) . . . . ?
N2 C3 C2 N1 0.6(5) . . . . ?
C8 C3 C2 N1 -179.6(5) . . . . ?
N2 C3 C2 C7 -174.9(5) . . . . ?
C8 C3 C2 C7 4.9(8) . . . . ?
C1 N1 C2 C3 -0.7(5) . . . . ?
C4 N1 C2 C3 175.8(4) . . . . ?
C1 N1 C2 C7 174.9(5) . . . . ?
C4 N1 C2 C7 -8.7(7) . . . . ?
C1 N2 C9 C11 -108.3(5) . . . . ?
C3 N2 C9 C11 70.1(6) . . . . ?
C1 N2 C9 C10 125.3(5) . . . . ?
C3 N2 C9 C10 -56.3(6) . . . . ?
C1 N1 C4 C6 -112.4(5) . . . . ?
C2 N1 C4 C6 71.6(6) . . . . ?
C1 N1 C4 C5 118.0(5) . . . . ?
C2 N1 C4 C5 -58.0(6) . . . . ?
P N3 C12 C13 -93.2(5) . . . . ?
P N3 C12 C17 88.8(5) . . . . ?
C17 C12 C13 C14 -12.7(6) . . . . ?
N3 C12 C13 C14 169.3(4) . . . . ?
C17 C12 C13 C18 166.1(4) . . . . ?
N3 C12 C13 C18 -11.9(7) . . . . ?
C12 C13 C14 C15 5.3(7) . . . . ?
C18 C13 C14 C15 -173.6(4) . . . . ?
C13 C14 C15 C16 3.3(7) . . . . ?
C13 C14 C15 C22 -177.3(5) . . . . ?
C14 C15 C16 C17 -4.4(7) . . . . ?
C22 C15 C16 C17 176.2(5) . . . . ?
C15 C16 C17 C12 -3.1(7) . . . . ?
C15 C16 C17 C26 173.7(4) . . . . ?
C13 C12 C17 C16 11.7(7) . . . . ?
N3 C12 C17 C16 -170.2(4) . . . . ?
C13 C12 C17 C26 -164.9(4) . . . . ?
N3 C12 C17 C26 13.2(7) . . . . ?
C14 C13 C18 C20 166.7(4) . . . . ?
C12 C13 C18 C20 -12.1(7) . . . . ?
C14 C13 C18 C19 -70.1(6) . . . . ?
C12 C13 C18 C19 111.1(6) . . . . ?
C14 C13 C18 C21 49.4(6) . . . . ?
C12 C13 C18 C21 -129.4(5) . . . . ?
C14 C15 C22 C24 179.3(5) . . . . ?
C16 C15 C22 C24 -1.3(7) . . . . ?
C14 C15 C22 C23 58.9(6) . . . . ?
C16 C15 C22 C23 -121.7(5) . . . . ?
C14 C15 C22 C25 -60.1(6) . . . . ?
C16 C15 C22 C25 119.3(5) . . . . ?
C16 C17 C26 C28 -125.7(5) . . . . ?
C12 C17 C26 C28 51.0(6) . . . . ?
C16 C17 C26 C29 111.0(6) . . . . ?
C12 C17 C26 C29 -72.4(6) . . . . ?
C16 C17 C26 C27 -7.2(7) . . . . ?
C12 C17 C26 C27 169.5(5) . . . . ?

loop_
_cod_related_entry_id
_cod_related_entry_database
_cod_related_entry_code
1 ChemSpider 30660903
